data_4315836
loop_
_publ_author_name
'Marinela M. D\^irtu'
'Christine Neuhausen'
'Anil D. Naik'
'Aurelian Rotaru'
'Leonard Spinu'
'Yann Garcia'

_publ_section_title
;
 Insights into the Origin of Cooperative Effects in the Spin Transition of
 [Fe(NH2trz)3](NO3)2: the Role of Supramolecular Interactions Evidenced in
 the Crystal Structure of [Cu(NH2trz)3](NO3)2.H2O
;
_journal_name_full 'Inorganic Chemistry'
_journal_page_first 5723
_journal_page_last 5736
_journal_paper_doi 10.1021/ic100667f
_journal_volume 49
_journal_year 2010
_chemical_formula_sum 'C6 H13 Cu N14 O7'
_chemical_formula_weight 456.84
_chemical_name_systematic
; 
 ? 
;
_space_group_IT_number 15
_symmetry_cell_setting monoclinic
_symmetry_space_group_name_Hall '-C 2yc'
_symmetry_space_group_name_H-M 'C 1 2/c 1'
_atom_sites_solution_hydrogens geom
_atom_sites_solution_primary direct
_atom_sites_solution_secondary difmap
_audit_creation_method SHELXL-97
_cell_angle_alpha 90.00
_cell_angle_beta 102.56(3)
_cell_angle_gamma 90.00
_cell_formula_units_Z 4
_cell_length_a 16.635(6)
_cell_length_b 13.223(4)
_cell_length_c 7.805(3)
_cell_measurement_temperature 293(2)
_cell_volume 1675.7(10)
_computing_structure_refinement 'SHELXL-97 (Sheldrick, 1997)'
_computing_structure_solution 'SHELXS-97 (Sheldrick, 1990)'
_diffrn_ambient_temperature 293(2)
_diffrn_measured_fraction_theta_full 0.992
_diffrn_measured_fraction_theta_max 0.992
_diffrn_radiation_monochromator graphite
_diffrn_radiation_source 'fine-focus sealed tube'
_diffrn_radiation_type MoK\a
_diffrn_radiation_wavelength 0.71073
_diffrn_reflns_av_R_equivalents 0.0000
_diffrn_reflns_av_sigmaI/netI 0.0132
_diffrn_reflns_limit_h_max 16
_diffrn_reflns_limit_h_min -16
_diffrn_reflns_limit_k_max 13
_diffrn_reflns_limit_k_min 0
_diffrn_reflns_limit_l_max 7
_diffrn_reflns_limit_l_min 0
_diffrn_reflns_number 873
_diffrn_reflns_theta_full 20.81
_diffrn_reflns_theta_max 20.81
_diffrn_reflns_theta_min 4.08
_exptl_absorpt_coefficient_mu 1.375
_exptl_crystal_density_diffrn 1.811
_exptl_crystal_density_method 'not measured'
_exptl_crystal_F_000 928
_refine_diff_density_max 0.986
_refine_diff_density_min -0.631
_refine_diff_density_rms 0.105
_refine_ls_extinction_coef 0.0000(18)
_refine_ls_extinction_expression Fc^*^=kFc[1+0.001xFc^2^\l^3^/sin(2\q)]^-1/4^
_refine_ls_extinction_method SHELXL
_refine_ls_goodness_of_fit_ref 1.076
_refine_ls_hydrogen_treatment mixed
_refine_ls_matrix_type full
_refine_ls_number_parameters 149
_refine_ls_number_reflns 873
_refine_ls_number_restraints 0
_refine_ls_restrained_S_all 1.076
_refine_ls_R_factor_all 0.0614
_refine_ls_R_factor_gt 0.0534
_refine_ls_shift/su_max 2.812
_refine_ls_shift/su_mean 0.019
_refine_ls_structure_factor_coef Fsqd
_refine_ls_weighting_details 'calc w=1/[\s^2^(Fo^2^)+(0.1288P)^2^+0.0000P] where P=(Fo^2^+2Fc^2^)/3'
_refine_ls_weighting_scheme calc
_refine_ls_wR_factor_gt 0.1423
_refine_ls_wR_factor_ref 0.1510
_reflns_number_gt 727
_reflns_number_total 873
_reflns_threshold_expression >2sigma(I)
_cod_data_source_file ic100667f_si_002.cif
_cod_data_source_block atshort
_cod_database_code 4315836

loop_
_symmetry_equiv_pos_as_xyz
'x, y, z'
'-x, y, -z+1/2'
'x+1/2, y+1/2, z'
'-x+1/2, y+1/2, -z+1/2'
'-x, -y, -z'
'x, -y, z-1/2'
'-x+1/2, -y+1/2, -z'
'x+1/2, -y+1/2, z-1/2'

loop_
_atom_site_label
_atom_site_type_symbol
_atom_site_fract_x
_atom_site_fract_y
_atom_site_fract_z
_atom_site_U_iso_or_equiv
_atom_site_adp_type
_atom_site_occupancy
_atom_site_symmetry_multiplicity
_atom_site_calc_flag
_atom_site_refinement_flags
_atom_site_disorder_assembly
_atom_site_disorder_group
Cu1 Cu 0.0000 0.0000 0.0000 0.0317(7) Uani 1 2 d S . .
N1 N 0.2886(3) 0.1736(6) -0.1792(7) 0.089(2) Uani 1 1 d . . .
H1A H 0.3128 0.1789 -0.2656 0.106 Uiso 1 1 calc R . .
H1B H 0.3135 0.1925 -0.0759 0.106 Uiso 1 1 calc R . .
N2 N 0.2081(3) 0.1336(4) -0.2071(6) 0.0517(15) Uani 1 1 d . . .
N3 N 0.0959(3) 0.0719(3) -0.1496(5) 0.0400(13) Uani 1 1 d . . .
N4 N 0.0919(3) 0.0649(3) -0.3292(5) 0.0364(13) Uani 1 1 d . . .
C1 C 0.1658(4) 0.1137(5) -0.0831(7) 0.0453(17) Uani 1 1 d . . .
H1 H 0.1845 0.1282 0.0355 0.054 Uiso 1 1 calc R . .
C2 C 0.1606(4) 0.1007(5) -0.3571(9) 0.048(2) Uani 1 1 d . . .
H2 H 0.1759(16) 0.1033(6) -0.475(12) 0.07(2) Uani 1 1 calc R . .
N5 N 0.0000 0.3871(5) 0.2500 0.073(3) Uani 1 2 d S . .
H5A H 0.0053 0.4197 0.1577 0.087 Uiso 0.25 1 calc PR . .
H5B H -0.0053 0.4197 0.3423 0.087 Uiso 0.25 1 calc PR . .
N6 N 0.0000 0.2811(5) 0.2500 0.0421(18) Uani 1 2 d S . .
N7 N 0.0047(3) 0.1250(4) 0.1640(5) 0.0375(13) Uani 1 1 d . . .
C3 C 0.0077(3) 0.2195(5) 0.1176(9) 0.0435(16) Uani 1 1 d . . .
H3 H 0.0140(6) 0.2404(17) 0.012(8) 0.06(2) Uiso 1 1 calc R . .
N8 N 0.3176(6) 0.1035(8) 0.3702(11) 0.099(3) Uani 1 1 d . . .
O1 O 0.3459(4) 0.1738(6) 0.4617(8) 0.108(2) Uani 1 1 d . . .
O2 O 0.3640(8) 0.0459(10) 0.324(2) 0.265(10) Uani 1 1 d . . .
O3 O 0.2428(4) 0.0972(6) 0.3184(7) 0.128(3) Uani 1 1 d . . .
O4 O 0.5000 0.1671(7) 0.2500 0.084(3) Uani 1 2 d S . .
H4 H 0.525(5) 0.150(6) 0.182(11) 0.12(4) Uani 1 1 d . . .

loop_
_atom_site_aniso_label
_atom_site_aniso_U_11
_atom_site_aniso_U_22
_atom_site_aniso_U_33
_atom_site_aniso_U_23
_atom_site_aniso_U_13
_atom_site_aniso_U_12
Cu1 0.0400(9) 0.0413(9) 0.0126(9) -0.0011(3) 0.0032(5) 0.0018(4)
N1 0.060(4) 0.153(7) 0.055(4) -0.037(4) 0.019(3) -0.064(4)
N2 0.055(3) 0.069(3) 0.031(3) -0.009(3) 0.009(3) -0.028(3)
N3 0.044(3) 0.059(3) 0.016(3) -0.004(2) 0.004(2) -0.009(2)
N4 0.048(3) 0.045(3) 0.017(3) -0.006(2) 0.008(2) -0.006(2)
C1 0.053(4) 0.059(4) 0.022(3) -0.009(3) 0.004(3) -0.008(3)
C2 0.058(5) 0.062(5) 0.025(4) -0.005(3) 0.012(4) -0.016(4)
H2 0.02(3) 0.01(3) 0.16(7) -0.03(4) 0.01(5) -0.04(3)
N5 0.109(7) 0.033(5) 0.068(6) 0.000 0.001(5) 0.000
N6 0.052(4) 0.040(5) 0.031(4) 0.000 0.004(3) 0.000
N7 0.050(3) 0.045(3) 0.019(2) 0.003(2) 0.011(2) 0.000(2)
C3 0.053(4) 0.051(4) 0.026(4) 0.004(3) 0.009(3) 0.003(3)
N8 0.111(7) 0.124(7) 0.069(5) -0.019(5) 0.038(5) -0.067(6)
O1 0.101(5) 0.132(6) 0.081(4) -0.009(4) -0.005(3) -0.038(4)
O2 0.249(13) 0.176(10) 0.45(3) -0.143(15) 0.253(17) -0.092(10)
O3 0.100(5) 0.242(9) 0.041(3) -0.008(4) 0.014(3) -0.100(6)
O4 0.094(9) 0.114(7) 0.066(7) 0.000 0.063(7) 0.000
H4 0.11(5) 0.20(7) 0.13(8) 0.12(6) 0.20(5) 0.08(5)

loop_
_atom_type_symbol
_atom_type_description
_atom_type_scat_dispersion_real
_atom_type_scat_dispersion_imag
_atom_type_scat_source
C C 0.0033 0.0016 'International Tables Vol C Tables 4.2.6.8 and 6.1.1.4'
H H 0.0000 0.0000 'International Tables Vol C Tables 4.2.6.8 and 6.1.1.4'
N N 0.0061 0.0033 'International Tables Vol C Tables 4.2.6.8 and 6.1.1.4'
O O 0.0106 0.0060 'International Tables Vol C Tables 4.2.6.8 and 6.1.1.4'
Cu Cu 0.3201 1.2651 'International Tables Vol C Tables 4.2.6.8 and 6.1.1.4'

loop_
_geom_angle_atom_site_label_1
_geom_angle_atom_site_label_2
_geom_angle_atom_site_label_3
_geom_angle
_geom_angle_site_symmetry_1
_geom_angle_site_symmetry_3
_geom_angle_publ_flag
N4 Cu1 N4 180.0(4) 6_556 2_554 ?
N4 Cu1 N7 90.53(17) 6_556 . ?
N4 Cu1 N7 89.47(17) 2_554 . ?
N4 Cu1 N7 89.47(17) 6_556 5 ?
N4 Cu1 N7 90.53(17) 2_554 5 ?
N7 Cu1 N7 180.0(3) . 5 ?
N4 Cu1 N3 89.88(17) 6_556 5 ?
N4 Cu1 N3 90.12(17) 2_554 5 ?
N7 Cu1 N3 87.40(16) . 5 ?
N7 Cu1 N3 92.60(16) 5 5 ?
N4 Cu1 N3 90.12(17) 6_556 . ?
N4 Cu1 N3 89.88(17) 2_554 . ?
N7 Cu1 N3 92.60(16) . . ?
N7 Cu1 N3 87.40(16) 5 . ?
N3 Cu1 N3 180.0(3) 5 . ?
C2 N2 C1 105.5(5) . . ?
C2 N2 N1 128.1(5) . . ?
C1 N2 N1 126.2(5) . . ?
C1 N3 N4 106.0(4) . . ?
C1 N3 Cu1 128.1(4) . . ?
N4 N3 Cu1 125.4(3) . . ?
C2 N4 N3 107.0(5) . . ?
C2 N4 Cu1 128.3(4) . 2_554 ?
N3 N4 Cu1 124.4(3) . 2_554 ?
N3 C1 N2 111.2(5) . . ?
N4 C2 N2 110.2(6) . . ?
C3 N6 C3 105.3(7) . 2 ?
C3 N6 N5 127.4(4) . . ?
C3 N6 N5 127.4(4) 2 . ?
C3 N7 N7 106.7(3) . 2 ?
C3 N7 Cu1 126.0(4) . . ?
N7 N7 Cu1 126.81(13) 2 . ?
N7 C3 N6 110.6(6) . . ?
O2 N8 O1 118.4(10) . . ?
O2 N8 O3 122.3(11) . . ?
O1 N8 O3 119.2(11) . . ?

loop_
_geom_bond_atom_site_label_1
_geom_bond_atom_site_label_2
_geom_bond_distance
_geom_bond_site_symmetry_2
_geom_bond_publ_flag
Cu1 N4 1.991(4) 6_556 ?
Cu1 N4 1.991(4) 2_554 ?
Cu1 N7 2.081(4) . ?
Cu1 N7 2.081(4) 5 ?
Cu1 N3 2.372(4) 5 ?
Cu1 N3 2.372(4) . ?
N1 N2 1.413(7) . ?
N2 C2 1.334(7) . ?
N2 C1 1.340(8) . ?
N3 C1 1.291(7) . ?
N3 N4 1.391(5) . ?
N4 C2 1.300(8) . ?
N4 Cu1 1.991(4) 2_554 ?
N5 N6 1.402(10) . ?
N6 C3 1.344(7) . ?
N6 C3 1.344(7) 2 ?
N7 C3 1.305(7) . ?
N7 N7 1.385(8) 2 ?
N8 O2 1.195(12) . ?
N8 O1 1.204(9) . ?
N8 O3 1.225(10) . ?
